data_1547497
loop_
_publ_author_name
'Jang, Hyun-Jae'
'Lee, Soyoung'
'Lee, Seung-Jae'
'Lim, Hyung-Jin'
'Jung, Kyungsook'
'Kim, Young Ho'
'Lee, Seung Woong'
'Rho, Mun-Chual'

_publ_section_title
;
 Anti-inflammatory Activity of Eudesmane-Type Sesquiterpenoids from Salvia
 plebeia.
;
_journal_issue 10
_journal_name_full 'Journal of natural products'
_journal_page_first 2666
_journal_page_last 2676
_journal_paper_doi 10.1021/acs.jnatprod.7b00326
_journal_volume 80
_journal_year 2017
_chemical_absolute_configuration unk
_chemical_formula_moiety 'C15 H20 O5'
_chemical_formula_sum 'C15 H20 O5'
_chemical_formula_weight 280.31
_chemical_name_systematic
;
 ?
;
_space_group_crystal_system orthorhombic
_space_group_IT_number 19
_space_group_name_Hall 'P 2ac 2ab'
_space_group_name_H-M_alt 'P 21 21 21'
_symmetry_space_group_name_Hall 'P 2ac 2ab'
_symmetry_space_group_name_H-M 'P 21 21 21'
_atom_sites_solution_hydrogens mixed
_audit_creation_method SHELXL-2013
_cell_angle_alpha 90
_cell_angle_beta 90
_cell_angle_gamma 90
_cell_formula_units_Z 4
_cell_length_a 6.9835(18)
_cell_length_b 13.171(3)
_cell_length_c 14.818(3)
_cell_measurement_reflns_used 3493
_cell_measurement_temperature 296(2)
_cell_measurement_theta_max 23.18
_cell_measurement_theta_min 2.54
_cell_volume 1363.0(5)
_computing_cell_refinement 'SAINT (Bruker, 2012)'
_computing_data_collection 'SMART (Bruker, 2012)'
_computing_data_reduction SAINT
_computing_molecular_graphics 'Ortep-3 for Windows (Farrugia, 2012)'
_computing_publication_material 'WinGX publication routines (Farrugia, 2012)'
_computing_structure_refinement 'SHELXL-2013 (Sheldrick, 2015)'
_computing_structure_solution 'SHELXS-2013 (Sheldrick, 2008)'
_diffrn_ambient_temperature 296(2)
_diffrn_measured_fraction_theta_full 0.997
_diffrn_measured_fraction_theta_max 0.992
_diffrn_measurement_device_type 'Bruker SMART CCD area-detector'
_diffrn_measurement_method '\f and \w scans'
_diffrn_radiation_type MoK\a
_diffrn_radiation_wavelength 0.71073
_diffrn_reflns_av_R_equivalents 0.0637
_diffrn_reflns_av_unetI/netI 0.0779
_diffrn_reflns_Laue_measured_fraction_full 0.997
_diffrn_reflns_Laue_measured_fraction_max 0.992
_diffrn_reflns_limit_h_max 8
_diffrn_reflns_limit_h_min -9
_diffrn_reflns_limit_k_max 16
_diffrn_reflns_limit_k_min -17
_diffrn_reflns_limit_l_max 19
_diffrn_reflns_limit_l_min -19
_diffrn_reflns_number 13839
_diffrn_reflns_point_group_measured_fraction_full 0.998
_diffrn_reflns_point_group_measured_fraction_max 0.990
_diffrn_reflns_theta_full 25.242
_diffrn_reflns_theta_max 28.295
_diffrn_reflns_theta_min 2.069
_diffrn_source 'fine-focus sealed tube'
_exptl_absorpt_coefficient_mu 0.102
_exptl_absorpt_correction_type none
_exptl_crystal_colour colourless
_exptl_crystal_density_diffrn 1.366
_exptl_crystal_description needle
_exptl_crystal_F_000 600
_exptl_crystal_size_max 0.22
_exptl_crystal_size_mid 0.06
_exptl_crystal_size_min 0.05
_refine_diff_density_max 0.157
_refine_diff_density_min -0.193
_refine_diff_density_rms 0.045
_refine_ls_abs_structure_details
;
 Flack x determined using 651 quotients [(I+)-(I-)]/[(I+)+(I-)]
 (Parsons and Flack (2004), Acta Cryst. A60, s61).
;
_refine_ls_abs_structure_Flack 0.3(9)
_refine_ls_extinction_method none
_refine_ls_goodness_of_fit_ref 0.998
_refine_ls_hydrogen_treatment mixed
_refine_ls_matrix_type full
_refine_ls_number_parameters 194
_refine_ls_number_reflns 3358
_refine_ls_number_restraints 0
_refine_ls_restrained_S_all 0.998
_refine_ls_R_factor_all 0.1067
_refine_ls_R_factor_gt 0.0529
_refine_ls_shift/su_max 0.000
_refine_ls_shift/su_mean 0.000
_refine_ls_structure_factor_coef Fsqd
_refine_ls_weighting_details 'w=1/[\s^2^(Fo^2^)+(0.0512P)^2^] where P=(Fo^2^+2Fc^2^)/3'
_refine_ls_weighting_scheme calc
_refine_ls_wR_factor_gt 0.1012
_refine_ls_wR_factor_ref 0.1200
_reflns_Friedel_coverage 0.728
_reflns_Friedel_fraction_full 1.000
_reflns_Friedel_fraction_max 0.986
_reflns_number_gt 2023
_reflns_number_total 3358
_reflns_threshold_expression 'I > 2\s(I)'
_cod_data_source_file np7b00326_si_003.cif
_cod_data_source_block shelx
_cod_depositor_comments 'Adding full bibliography for 1547497--1547498.cif.'
_cod_original_cell_volume 1362.9(6)
_cod_database_code 1547497
_shelx_space_group_comment
;
The symmetry employed for this shelxl refinement is uniquely defined
by the following loop, which should always be used as a source of
symmetry information in preference to the above space-group names.
They are only intended as comments.
;
_shelxl_version_number 2013-4

loop_
_space_group_symop_operation_xyz
'x, y, z'
'-x+1/2, -y, z+1/2'
'-x, y+1/2, -z+1/2'
'x+1/2, -y+1/2, -z'

loop_
_atom_site_label
_atom_site_type_symbol
_atom_site_fract_x
_atom_site_fract_y
_atom_site_fract_z
_atom_site_U_iso_or_equiv
_atom_site_adp_type
_atom_site_occupancy
_atom_site_site_symmetry_order
_atom_site_calc_flag
_atom_site_refinement_flags_posn
_atom_site_refinement_flags_adp
O1 O 0.3810(4) 0.10329(17) 0.51145(14) 0.0393(6) Uani 1 1 d . .
C2 C 0.3769(5) 0.1887(3) 0.4569(2) 0.0369(9) Uani 1 1 d . .
C3 C 0.3702(5) 0.2792(2) 0.5139(2) 0.0317(8) Uani 1 1 d . .
C4 C 0.3675(5) 0.2473(2) 0.6007(2) 0.0296(8) Uani 1 1 d . .
C5 C 0.3560(6) 0.3019(2) 0.68909(19) 0.0332(8) Uani 1 1 d . .
H5A H 0.2690 0.3590 0.6837 0.040 Uiso 1 1 calc R U
H5B H 0.4814 0.3280 0.7050 0.040 Uiso 1 1 calc R U
C6 C 0.2851(5) 0.2301(2) 0.7637(2) 0.0269(8) Uani 1 1 d . .
H6 H 0.1562 0.2091 0.7454 0.032 Uiso 1 1 calc R U
C7 C 0.2606(5) 0.2832(3) 0.8556(2) 0.0323(9) Uani 1 1 d . .
C8 C 0.2025(5) 0.2069(3) 0.9295(2) 0.0342(9) Uani 1 1 d . .
H8 H 0.2204 0.2407 0.9879 0.041 Uiso 1 1 calc R U
C9 C 0.3262(6) 0.1120(3) 0.9299(2) 0.0360(9) Uani 1 1 d . .
H9A H 0.4559 0.1303 0.9469 0.043 Uiso 1 1 calc R U
H9B H 0.2775 0.0650 0.9748 0.043 Uiso 1 1 calc R U
C10 C 0.3300(5) 0.0598(3) 0.8387(2) 0.0338(9) Uani 1 1 d . .
H10 H 0.4122 -0.0004 0.8427 0.041 Uiso 1 1 calc R U
C11 C 0.4081(6) 0.1303(2) 0.7652(2) 0.0294(8) Uani 1 1 d . .
C12 C 0.3926(6) 0.0791(2) 0.6738(2) 0.0353(9) Uani 1 1 d . .
H12 H 0.3935 0.0087 0.6688 0.042 Uiso 1 1 calc R U
C13 C 0.3775(6) 0.1374(2) 0.6017(2) 0.0320(8) Uani 1 1 d . .
O14 O 0.3783(4) 0.17868(18) 0.37580(14) 0.0465(7) Uani 1 1 d . .
C15 C 0.3690(6) 0.3841(3) 0.4751(2) 0.0412(10) Uani 1 1 d . .
H15A H 0.3141 0.4304 0.5179 0.062 Uiso 1 1 calc R U
H15B H 0.2943 0.3847 0.4207 0.062 Uiso 1 1 calc R U
H15C H 0.4979 0.4046 0.4617 0.062 Uiso 1 1 calc R U
O16 O 0.4443(4) 0.3253(2) 0.88065(17) 0.0432(7) Uani 1 1 d . .
H16 H 0.437(6) 0.339(3) 0.938(3) 0.068(14) Uiso 1 1 d . .
C17 C 0.1142(7) 0.3690(3) 0.8492(2) 0.0499(11) Uani 1 1 d . .
H17A H 0.1515 0.4154 0.8024 0.075 Uiso 1 1 calc R U
H17B H 0.1086 0.4044 0.9058 0.075 Uiso 1 1 calc R U
H17C H -0.0095 0.3413 0.8355 0.075 Uiso 1 1 calc R U
O18 O 0.0015(4) 0.1796(2) 0.92265(17) 0.0445(7) Uani 1 1 d . .
H18 H 0.009(6) 0.124(3) 0.887(3) 0.070(15) Uiso 1 1 d . .
O19 O 0.1378(4) 0.0282(2) 0.81269(16) 0.0414(7) Uani 1 1 d . .
H19 H 0.129(7) -0.033(3) 0.835(2) 0.056(13) Uiso 1 1 d . .
C20 C 0.6227(5) 0.1479(3) 0.7819(2) 0.0417(9) Uani 1 1 d . .
H20A H 0.6399 0.1808 0.8391 0.063 Uiso 1 1 calc R U
H20B H 0.6738 0.1901 0.7349 0.063 Uiso 1 1 calc R U
H20C H 0.6883 0.0839 0.7822 0.063 Uiso 1 1 calc R U

loop_
_atom_site_aniso_label
_atom_site_aniso_U_11
_atom_site_aniso_U_22
_atom_site_aniso_U_33
_atom_site_aniso_U_23
_atom_site_aniso_U_13
_atom_site_aniso_U_12
O1 0.0578(18) 0.0327(13) 0.0276(12) -0.0050(10) 0.0012(13) -0.0025(14)
C2 0.038(2) 0.041(2) 0.0319(18) -0.0028(16) -0.0014(17) -0.002(2)
C3 0.031(2) 0.035(2) 0.0293(17) -0.0014(14) -0.0016(16) -0.0011(19)
C4 0.030(2) 0.0304(18) 0.0284(17) -0.0013(14) -0.0026(17) -0.0022(18)
C5 0.045(2) 0.0289(18) 0.0262(15) 0.0015(14) -0.0005(16) -0.0023(19)
C6 0.030(2) 0.0259(17) 0.0248(17) -0.0014(13) -0.0026(14) -0.0016(16)
C7 0.040(2) 0.0305(19) 0.0264(17) -0.0020(15) -0.0018(15) -0.0002(18)
C8 0.036(2) 0.038(2) 0.0286(17) -0.0037(15) 0.0012(15) -0.0041(18)
C9 0.041(2) 0.036(2) 0.0305(18) 0.0067(15) -0.0059(17) -0.0040(18)
C10 0.040(3) 0.0281(18) 0.0335(17) 0.0019(15) -0.0070(16) 0.0002(17)
C11 0.033(2) 0.0267(18) 0.0285(16) -0.0016(14) -0.0021(15) 0.0014(17)
C12 0.040(2) 0.0286(18) 0.0377(19) -0.0031(15) 0.0001(18) 0.0019(19)
C13 0.039(2) 0.0290(18) 0.0279(16) -0.0068(14) 0.0000(17) -0.0005(19)
O14 0.0581(18) 0.0533(16) 0.0283(12) -0.0063(12) -0.0003(13) -0.0062(17)
C15 0.049(3) 0.042(2) 0.0324(18) 0.0063(16) -0.0014(19) -0.005(2)
O16 0.0546(19) 0.0449(16) 0.0302(13) -0.0049(12) -0.0036(12) -0.0149(14)
C17 0.070(3) 0.043(2) 0.0368(19) -0.0010(17) 0.008(2) 0.011(3)
O18 0.0386(17) 0.0549(18) 0.0401(14) -0.0047(14) 0.0059(12) -0.0023(15)
O19 0.0480(19) 0.0346(15) 0.0417(14) 0.0036(12) -0.0028(14) -0.0111(15)
C20 0.036(2) 0.046(2) 0.043(2) -0.0003(17) -0.0035(19) 0.002(2)

loop_
_atom_type_symbol
_atom_type_description
_atom_type_scat_dispersion_real
_atom_type_scat_dispersion_imag
_atom_type_scat_source
C C 0.0033 0.0016 'International Tables Vol C Tables 4.2.6.8 and 6.1.1.4'
H H 0.0000 0.0000 'International Tables Vol C Tables 4.2.6.8 and 6.1.1.4'
O O 0.0106 0.0060 'International Tables Vol C Tables 4.2.6.8 and 6.1.1.4'

loop_
_geom_angle_atom_site_label_1
_geom_angle_atom_site_label_2
_geom_angle_atom_site_label_3
_geom_angle
C2 O1 C13 107.1(2)
O14 C2 O1 119.4(3)
O14 C2 C3 131.5(3)
O1 C2 C3 109.0(2)
C4 C3 C2 107.2(3)
C4 C3 C15 130.7(3)
C2 C3 C15 122.1(3)
C3 C4 C13 108.6(3)
C3 C4 C5 133.2(3)
C13 C4 C5 118.2(3)
C4 C5 C6 110.5(3)
C4 C5 H5A 109.5
C6 C5 H5A 109.5
C4 C5 H5B 109.5
C6 C5 H5B 109.5
H5A C5 H5B 108.1
C5 C6 C7 113.1(3)
C5 C6 C11 110.5(3)
C7 C6 C11 115.3(2)
C5 C6 H6 105.7
C7 C6 H6 105.7
C11 C6 H6 105.7
O16 C7 C17 109.0(3)
O16 C7 C6 107.6(3)
C17 C7 C6 110.9(3)
O16 C7 C8 107.5(3)
C17 C7 C8 110.5(3)
C6 C7 C8 111.3(3)
O18 C8 C9 110.2(3)
O18 C8 C7 111.5(3)
C9 C8 C7 112.9(3)
O18 C8 H8 107.3
C9 C8 H8 107.3
C7 C8 H8 107.3
C10 C9 C8 112.3(3)
C10 C9 H9A 109.1
C8 C9 H9A 109.1
C10 C9 H9B 109.1
C8 C9 H9B 109.1
H9A C9 H9B 107.9
O19 C10 C9 110.4(3)
O19 C10 C11 108.2(3)
C9 C10 C11 111.4(3)
O19 C10 H10 108.9
C9 C10 H10 108.9
C11 C10 H10 108.9
C12 C11 C10 109.9(3)
C12 C11 C20 106.3(3)
C10 C11 C20 108.9(3)
C12 C11 C6 108.7(3)
C10 C11 C6 108.8(3)
C20 C11 C6 114.1(3)
C13 C12 C11 118.0(3)
C13 C12 H12 121.0
C11 C12 H12 121.0
C12 C13 O1 125.5(3)
C12 C13 C4 126.4(3)
O1 C13 C4 108.0(3)
C3 C15 H15A 109.5
C3 C15 H15B 109.5
H15A C15 H15B 109.5
C3 C15 H15C 109.5
H15A C15 H15C 109.5
H15B C15 H15C 109.5
C7 O16 H16 106(3)
C7 C17 H17A 109.5
C7 C17 H17B 109.5
H17A C17 H17B 109.5
C7 C17 H17C 109.5
H17A C17 H17C 109.5
H17B C17 H17C 109.5
C8 O18 H18 101(3)
C10 O19 H19 103(3)
C11 C20 H20A 109.5
C11 C20 H20B 109.5
H20A C20 H20B 109.5
C11 C20 H20C 109.5
H20A C20 H20C 109.5
H20B C20 H20C 109.5

loop_
_geom_bond_atom_site_label_1
_geom_bond_atom_site_label_2
_geom_bond_distance
O1 C2 1.385(4)
O1 C13 1.411(3)
C2 O14 1.210(3)
C2 C3 1.462(4)
C3 C4 1.352(4)
C3 C15 1.498(5)
C4 C13 1.449(4)
C4 C5 1.496(4)
C5 C6 1.537(4)
C5 H5A 0.9700
C5 H5B 0.9700
C6 C7 1.540(4)
C6 C11 1.571(5)
C6 H6 0.9800
C7 O16 1.447(4)
C7 C17 1.528(5)
C7 C8 1.541(5)
C8 O18 1.453(4)
C8 C9 1.520(5)
C8 H8 0.9800
C9 C10 1.516(4)
C9 H9A 0.9700
C9 H9B 0.9700
C10 O19 1.458(4)
C10 C11 1.531(4)
C10 H10 0.9800
C11 C12 1.516(4)
C11 C20 1.536(5)
C12 C13 1.321(4)
C12 H12 0.9300
C15 H15A 0.9600
C15 H15B 0.9600
C15 H15C 0.9600
O16 H16 0.86(4)
C17 H17A 0.9600
C17 H17B 0.9600
C17 H17C 0.9600
O18 H18 0.90(4)
O19 H19 0.87(4)
C20 H20A 0.9600
C20 H20B 0.9600
C20 H20C 0.9600

loop_
_geom_hbond_atom_site_label_D
_geom_hbond_atom_site_label_H
_geom_hbond_atom_site_label_A
_geom_hbond_distance_DH
_geom_hbond_distance_HA
_geom_hbond_distance_DA
_geom_hbond_angle_DHA
_geom_hbond_site_symmetry_A
O18 H18 O19 0.90(4) 1.90(5) 2.745(4) 155(4) .
O16 H16 O18 0.86(4) 2.13(4) 2.943(3) 156(4) 4_557
O19 H19 O14 0.87(4) 2.02(4) 2.883(4) 175(4) 2
